data_8102502
loop_
_publ_author_name
'Barbara Enk'
'Benno Bildstein'
'Klaus Wurst'

_publ_section_title
;
 Crystal structure of 2-benzoyl-6-hydroxy-6-phenylpentafulvene,
 C19H14O2
;
_journal_issue 4
_journal_name_full 'Zeitschrift f\"ur Kristallographie - New Crystal Structures'
_journal_page_first 544
_journal_volume 224
_journal_year 2009
_chemical_formula_sum 'C19 H14 O2'
_chemical_formula_weight 274.30
_space_group_IT_number 14
_symmetry_cell_setting monoclinic
_symmetry_space_group_name_Hall '-P 2yn'
_symmetry_space_group_name_H-M 'P 1 21/n 1'
_atom_sites_solution_hydrogens geom
_atom_sites_solution_primary direct
_atom_sites_solution_secondary difmap
_audit_creation_method SHELXL-97
_cell_angle_alpha 90.00
_cell_angle_beta 97.692(2)
_cell_angle_gamma 90.00
_cell_formula_units_Z 8
_cell_length_a 10.5756(4)
_cell_length_b 15.5721(4)
_cell_length_c 17.4233(5)
_cell_measurement_reflns_used 13928
_cell_measurement_temperature 233(2)
_cell_measurement_theta_max 25.0
_cell_measurement_theta_min 1.0
_cell_volume 2843.53(15)
_computing_cell_refinement 'SCALEPACK (Otwinowski & Minor, 1997)'
_computing_data_collection 'COLLECT (Nonius, 1998)'
_computing_data_reduction
;
 DENZO (Otwinowski & Minor, 1997) and SCALEPACK 
;
_computing_molecular_graphics 'SHELXTL (Sheldrick, 1997) [8]'
_computing_publication_material SHELXL97
_computing_structure_refinement 'SHELXL97 (Sheldrick, 1997) [7]'
_computing_structure_solution 'SHELXS97 (Sheldrick, 1997) [6]'
_diffrn_ambient_temperature 233(2)
_diffrn_measured_fraction_theta_full 0.998
_diffrn_measured_fraction_theta_max 0.998
_diffrn_measurement_device_type 'Nonius KappaCCD'
_diffrn_measurement_method 'phi- and omega-scans'
_diffrn_radiation_monochromator graphite
_diffrn_radiation_source 'fine-focus sealed tube'
_diffrn_radiation_type MoK\a
_diffrn_radiation_wavelength 0.71073
_diffrn_reflns_av_R_equivalents 0.0256
_diffrn_reflns_av_sigmaI/netI 0.0318
_diffrn_reflns_limit_h_max 12
_diffrn_reflns_limit_h_min -11
_diffrn_reflns_limit_k_max 18
_diffrn_reflns_limit_k_min -16
_diffrn_reflns_limit_l_max 18
_diffrn_reflns_limit_l_min -20
_diffrn_reflns_number 14109
_diffrn_reflns_theta_full 25.00
_diffrn_reflns_theta_max 25.00
_diffrn_reflns_theta_min 1.76
_diffrn_standards_number 0
_exptl_absorpt_coefficient_mu 0.082
_exptl_absorpt_correction_type none
_exptl_crystal_colour yellow
_exptl_crystal_density_diffrn 1.281
_exptl_crystal_density_method 'not measured'
_exptl_crystal_description prism
_exptl_crystal_F_000 1152
_exptl_crystal_size_max 0.4
_exptl_crystal_size_mid 0.15
_exptl_crystal_size_min 0.1
_refine_diff_density_max 0.162
_refine_diff_density_min -0.173
_refine_diff_density_rms 0.028
_refine_ls_extinction_coef 0.0157(14)
_refine_ls_extinction_expression Fc^*^=kFc[1+0.001xFc^2^\l^3^/sin(2\q)]^-1/4^
_refine_ls_extinction_method SHELXL
_refine_ls_goodness_of_fit_ref 1.040
_refine_ls_hydrogen_treatment 'constr, refined between O1-O2 and O3-O4'
_refine_ls_matrix_type full
_refine_ls_number_parameters 388
_refine_ls_number_reflns 5005
_refine_ls_number_restraints 0
_refine_ls_restrained_S_all 1.040
_refine_ls_R_factor_all 0.0557
_refine_ls_R_factor_gt 0.0394
_refine_ls_shift/su_max 0.000
_refine_ls_shift/su_mean 0.000
_refine_ls_structure_factor_coef Fsqd
_refine_ls_weighting_details 'calc w=1/[\s^2^(Fo^2^)+(0.0475P)^2^+0.4596P] where P=(Fo^2^+2Fc^2^)/3'
_refine_ls_weighting_scheme calc
_refine_ls_wR_factor_gt 0.0942
_refine_ls_wR_factor_ref 0.1013
_reflns_number_gt 3956
_reflns_number_total 5005
_reflns_threshold_expression >2sigma(I)
_cod_data_source_file 1267-2698.cff
_cod_data_source_block fulvene
_cod_original_cell_volume 2843.52(15)
_cod_original_sg_symbol_H-M P21/n
_cod_database_code 8102502

loop_
_symmetry_equiv_pos_as_xyz
'x, y, z'
'-x+1/2, y+1/2, -z+1/2'
'-x, -y, -z'
'x-1/2, -y-1/2, z-1/2'

loop_
_atom_site_label
_atom_site_type_symbol
_atom_site_fract_x
_atom_site_fract_y
_atom_site_fract_z
_atom_site_U_iso_or_equiv
_atom_site_adp_type
_atom_site_occupancy
_atom_site_symmetry_multiplicity
_atom_site_calc_flag
_atom_site_refinement_flags
_atom_site_disorder_assembly
_atom_site_disorder_group
O1 O 0.48598(12) 0.96325(8) 0.62268(7) 0.0622(3) Uani 1 1 d . . .
O2 O 0.31124(11) 0.89419(8) 0.67815(7) 0.0643(3) Uani 1 1 d . . .
H1O H 0.391(2) 0.9320(15) 0.6513(13) 0.106(7) Uiso 1 1 d . . .
O3 O 0.18109(10) 0.55663(7) 0.58819(6) 0.0534(3) Uani 1 1 d . . .
H3O H 0.293(2) 0.5301(13) 0.6034(12) 0.096(6) Uiso 1 1 d . . .
O4 O 0.40371(10) 0.50838(7) 0.61799(7) 0.0576(3) Uani 1 1 d . . .
C1 C 0.59199(15) 0.92875(10) 0.65279(8) 0.0483(4) Uani 1 1 d . . .
C2 C 0.59752(14) 0.86004(9) 0.70568(8) 0.0434(3) Uani 1 1 d . . .
C3 C 0.71017(14) 0.81871(9) 0.73913(9) 0.0472(4) Uani 1 1 d . . .
H3 H 0.7923 0.8291 0.7262 0.057 Uiso 1 1 calc . . .
C4 C 0.68061(15) 0.76041(10) 0.79411(9) 0.0506(4) Uani 1 1 d . . .
H4 H 0.7395 0.7258 0.8253 0.061 Uiso 1 1 calc . . .
C5 C 0.55001(15) 0.76151(10) 0.79566(9) 0.0491(4) Uani 1 1 d . . .
H5 H 0.5065 0.7280 0.8285 0.059 Uiso 1 1 calc . . .
C6 C 0.49256(14) 0.82043(9) 0.74063(8) 0.0441(4) Uani 1 1 d . . .
C7 C 0.36028(15) 0.83463(10) 0.72393(8) 0.0497(4) Uani 1 1 d . . .
C8 C 0.70754(15) 0.96814(9) 0.62777(8) 0.0488(4) Uani 1 1 d . . .
C9 C 0.81464(17) 0.98738(10) 0.67976(9) 0.0572(4) Uani 1 1 d . . .
H9 H 0.8165 0.9735 0.7324 0.069 Uiso 1 1 calc . . .
C10 C 0.91873(19) 1.02689(12) 0.65466(11) 0.0687(5) Uani 1 1 d . . .
H10 H 0.9910 1.0400 0.6903 0.082 Uiso 1 1 calc . . .
C11 C 0.9167(2) 1.04712(11) 0.57746(13) 0.0717(5) Uani 1 1 d . . .
H11 H 0.9879 1.0733 0.5602 0.086 Uiso 1 1 calc . . .
C12 C 0.8101(2) 1.02888(12) 0.52570(11) 0.0695(5) Uani 1 1 d . . .
H12 H 0.8087 1.0428 0.4731 0.083 Uiso 1 1 calc . . .
C13 C 0.70556(17) 0.99043(10) 0.55027(9) 0.0582(4) Uani 1 1 d . . .
H13 H 0.6326 0.9792 0.5146 0.070 Uiso 1 1 calc . . .
C14 C 0.26557(15) 0.78064(11) 0.75759(8) 0.0507(4) Uani 1 1 d . . .
C15 C 0.16211(16) 0.81993(13) 0.78468(9) 0.0622(5) Uani 1 1 d . . .
H15 H 0.1529 0.8799 0.7821 0.075 Uiso 1 1 calc . . .
C16 C 0.07224(17) 0.76996(17) 0.81557(10) 0.0762(6) Uani 1 1 d . . .
H16 H 0.0036 0.7967 0.8352 0.091 Uiso 1 1 calc . . .
C17 C 0.0827(2) 0.68215(17) 0.81776(11) 0.0795(6) Uani 1 1 d . . .
H17 H 0.0219 0.6489 0.8391 0.095 Uiso 1 1 calc . . .
C18 C 0.18220(19) 0.64333(13) 0.78875(11) 0.0728(5) Uani 1 1 d . . .
H18 H 0.1882 0.5831 0.7889 0.087 Uiso 1 1 calc . . .
C19 C 0.27394(16) 0.69186(12) 0.75922(9) 0.0584(4) Uani 1 1 d . . .
H19 H 0.3425 0.6644 0.7401 0.070 Uiso 1 1 calc . . .
C21 C 0.18336(13) 0.63410(9) 0.56359(8) 0.0409(3) Uani 1 1 d . . .
C22 C 0.29645(13) 0.67687(9) 0.55161(8) 0.0389(3) Uani 1 1 d . . .
C23 C 0.29991(14) 0.75596(10) 0.51290(8) 0.0459(4) Uani 1 1 d . . .
H23 H 0.2283 0.7898 0.4952 0.055 Uiso 1 1 calc . . .
C24 C 0.42502(15) 0.77627(10) 0.50478(9) 0.0513(4) Uani 1 1 d . . .
H24 H 0.4522 0.8259 0.4810 0.062 Uiso 1 1 calc . . .
C25 C 0.50300(13) 0.71120(10) 0.53763(9) 0.0467(4) Uani 1 1 d . . .
H25 H 0.5922 0.7096 0.5395 0.056 Uiso 1 1 calc . . .
C26 C 0.42891(13) 0.64769(9) 0.56793(8) 0.0386(3) Uani 1 1 d . . .
C27 C 0.47649(13) 0.57005(9) 0.60107(8) 0.0410(3) Uani 1 1 d . . .
C28 C 0.05817(13) 0.67729(9) 0.54404(8) 0.0417(3) Uani 1 1 d . . .
C29 C 0.03666(14) 0.75899(10) 0.57179(9) 0.0496(4) Uani 1 1 d . . .
H29 H 0.1009 0.7868 0.6053 0.060 Uiso 1 1 calc . . .
C30 C -0.07876(15) 0.79942(11) 0.55025(10) 0.0573(4) Uani 1 1 d . . .
H30 H -0.0937 0.8542 0.5699 0.069 Uiso 1 1 calc . . .
C31 C -0.17229(15) 0.75947(12) 0.49987(11) 0.0614(5) Uani 1 1 d . . .
H31 H -0.2495 0.7881 0.4835 0.074 Uiso 1 1 calc . . .
C32 C -0.15283(15) 0.67779(12) 0.47354(9) 0.0574(4) Uani 1 1 d . . .
H32 H -0.2174 0.6504 0.4400 0.069 Uiso 1 1 calc . . .
C33 C -0.03866(14) 0.63594(10) 0.49632(8) 0.0478(4) Uani 1 1 d . . .
H33 H -0.0266 0.5795 0.4795 0.057 Uiso 1 1 calc . . .
C34 C 0.61525(13) 0.55315(9) 0.61757(7) 0.0396(3) Uani 1 1 d . . .
C35 C 0.69867(14) 0.61532(9) 0.65075(8) 0.0458(4) Uani 1 1 d . . .
H35 H 0.6672 0.6695 0.6627 0.055 Uiso 1 1 calc . . .
C36 C 0.82772(15) 0.59852(12) 0.66650(9) 0.0566(4) Uani 1 1 d . . .
H36 H 0.8834 0.6409 0.6897 0.068 Uiso 1 1 calc . . .
C37 C 0.87488(15) 0.52009(13) 0.64835(9) 0.0584(5) Uani 1 1 d . . .
H37 H 0.9630 0.5092 0.6581 0.070 Uiso 1 1 calc . . .
C38 C 0.79298(16) 0.45756(11) 0.61587(9) 0.0535(4) Uani 1 1 d . . .
H38 H 0.8254 0.4038 0.6035 0.064 Uiso 1 1 calc . . .
C39 C 0.66342(14) 0.47298(10) 0.60123(8) 0.0453(4) Uani 1 1 d . . .
H39 H 0.6078 0.4294 0.5802 0.054 Uiso 1 1 calc . . .

loop_
_atom_site_aniso_label
_atom_site_aniso_U_11
_atom_site_aniso_U_22
_atom_site_aniso_U_33
_atom_site_aniso_U_23
_atom_site_aniso_U_13
_atom_site_aniso_U_12
O1 0.0625(7) 0.0611(7) 0.0626(7) 0.0155(6) 0.0066(6) 0.0127(6)
O2 0.0564(7) 0.0693(8) 0.0662(7) 0.0134(6) 0.0044(6) 0.0116(6)
O3 0.0407(6) 0.0459(6) 0.0730(7) 0.0103(5) 0.0058(5) -0.0033(5)
O4 0.0435(6) 0.0449(6) 0.0830(8) 0.0164(6) 0.0035(5) -0.0017(5)
C1 0.0592(10) 0.0428(8) 0.0425(8) -0.0048(7) 0.0059(7) 0.0048(7)
C2 0.0523(9) 0.0383(8) 0.0387(7) -0.0049(6) 0.0034(6) 0.0006(7)
C3 0.0506(9) 0.0422(8) 0.0482(8) -0.0059(7) 0.0045(7) -0.0004(7)
C4 0.0550(10) 0.0450(9) 0.0493(9) 0.0004(7) -0.0017(7) 0.0039(7)
C5 0.0582(10) 0.0441(8) 0.0441(8) -0.0006(7) 0.0039(7) -0.0029(7)
C6 0.0496(9) 0.0418(8) 0.0401(8) -0.0052(6) 0.0033(6) 0.0007(7)
C7 0.0556(10) 0.0504(9) 0.0423(8) -0.0067(7) 0.0031(7) 0.0048(7)
C8 0.0646(10) 0.0364(8) 0.0474(8) -0.0009(7) 0.0151(8) 0.0054(7)
C9 0.0752(12) 0.0473(9) 0.0515(9) -0.0073(7) 0.0170(8) -0.0109(8)
C10 0.0814(13) 0.0532(10) 0.0745(12) -0.0090(9) 0.0220(10) -0.0170(9)
C11 0.0888(14) 0.0474(10) 0.0871(14) 0.0095(10) 0.0420(12) -0.0017(9)
C12 0.0961(15) 0.0555(11) 0.0624(11) 0.0175(9) 0.0312(11) 0.0173(10)
C13 0.0737(11) 0.0514(9) 0.0516(9) 0.0119(8) 0.0157(8) 0.0173(8)
C14 0.0468(9) 0.0654(11) 0.0389(8) -0.0055(7) 0.0022(7) -0.0039(8)
C15 0.0523(10) 0.0843(13) 0.0484(9) -0.0087(9) 0.0011(8) 0.0048(9)
C16 0.0469(11) 0.128(2) 0.0537(10) -0.0101(12) 0.0071(8) -0.0042(11)
C17 0.0675(13) 0.1128(19) 0.0580(11) -0.0047(12) 0.0075(10) -0.0308(12)
C18 0.0759(13) 0.0811(13) 0.0609(11) -0.0053(10) 0.0073(10) -0.0248(11)
C19 0.0600(10) 0.0653(11) 0.0499(9) -0.0078(8) 0.0072(8) -0.0103(9)
C21 0.0401(8) 0.0421(8) 0.0400(7) -0.0007(6) 0.0034(6) -0.0007(6)
C22 0.0377(8) 0.0393(8) 0.0393(7) 0.0002(6) 0.0044(6) 0.0005(6)
C23 0.0447(8) 0.0450(8) 0.0480(8) 0.0047(7) 0.0059(7) 0.0054(7)
C24 0.0515(9) 0.0463(9) 0.0580(9) 0.0118(7) 0.0136(7) -0.0032(7)
C25 0.0385(8) 0.0509(9) 0.0514(8) 0.0035(7) 0.0083(7) -0.0031(7)
C26 0.0371(8) 0.0393(8) 0.0395(7) 0.0001(6) 0.0051(6) -0.0006(6)
C27 0.0412(8) 0.0415(8) 0.0396(7) -0.0019(6) 0.0033(6) -0.0025(6)
C28 0.0362(8) 0.0475(8) 0.0419(8) 0.0027(6) 0.0077(6) -0.0003(6)
C29 0.0408(8) 0.0531(9) 0.0554(9) -0.0013(7) 0.0080(7) 0.0006(7)
C30 0.0477(9) 0.0539(10) 0.0730(11) 0.0098(8) 0.0181(8) 0.0073(8)
C31 0.0391(9) 0.0731(12) 0.0729(11) 0.0269(10) 0.0109(8) 0.0067(8)
C32 0.0399(9) 0.0787(12) 0.0518(9) 0.0106(8) -0.0010(7) -0.0071(8)
C33 0.0424(8) 0.0555(9) 0.0457(8) 0.0003(7) 0.0067(7) -0.0052(7)
C34 0.0425(8) 0.0424(8) 0.0335(7) 0.0009(6) 0.0039(6) 0.0020(6)
C35 0.0459(9) 0.0463(9) 0.0434(8) -0.0033(7) -0.0008(6) -0.0001(7)
C36 0.0458(9) 0.0692(11) 0.0522(9) 0.0067(8) -0.0031(7) -0.0082(8)
C37 0.0414(9) 0.0821(13) 0.0523(9) 0.0212(9) 0.0087(7) 0.0083(9)
C38 0.0593(10) 0.0587(10) 0.0456(8) 0.0109(8) 0.0181(7) 0.0201(8)
C39 0.0541(9) 0.0447(8) 0.0370(7) 0.0004(6) 0.0060(6) 0.0045(7)

loop_
_atom_type_symbol
_atom_type_description
_atom_type_scat_dispersion_real
_atom_type_scat_dispersion_imag
_atom_type_scat_source
C C 0.0033 0.0016 'International Tables Vol C Tables 4.2.6.8 and 6.1.1.4'
H H 0.0000 0.0000 'International Tables Vol C Tables 4.2.6.8 and 6.1.1.4'
O O 0.0106 0.0060 'International Tables Vol C Tables 4.2.6.8 and 6.1.1.4'

loop_
_geom_angle_atom_site_label_1
_geom_angle_atom_site_label_2
_geom_angle_atom_site_label_3
_geom_angle
_geom_angle_site_symmetry_1
_geom_angle_site_symmetry_3
_geom_angle_publ_flag
H1O O1 C1 111.6(10) . . ?
H1O O1 O2 3.8(10) . . ?
C1 O1 O2 108.52(10) . . ?
H1O O2 C7 110.8(11) . . ?
H1O O2 O1 4.1(11) . . ?
C7 O2 O1 107.38(10) . . ?
H3O O3 C21 108.8(9) . . ?
H3O O3 O4 1.5(9) . . ?
C21 O3 O4 107.33(9) . . ?
H3O O4 C27 109.5(10) . . ?
H3O O4 O3 1.6(10) . . ?
C27 O4 O3 107.94(9) . . ?
O1 C1 C2 122.71(15) . . ?
O1 C1 C8 114.42(13) . . ?
C2 C1 C8 122.87(14) . . ?
C1 C2 C3 125.19(14) . . ?
C1 C2 C6 128.45(14) . . ?
C3 C2 C6 106.27(13) . . ?
C4 C3 C2 109.18(14) . . ?
C5 C4 C3 108.86(13) . . ?
C4 C5 C6 109.63(14) . . ?
C5 C6 C7 124.79(14) . . ?
C5 C6 C2 105.96(13) . . ?
C7 C6 C2 129.24(14) . . ?
O2 C7 C6 123.26(15) . . ?
O2 C7 C14 114.53(14) . . ?
C6 C7 C14 122.20(14) . . ?
C9 C8 C13 119.04(16) . . ?
C9 C8 C1 122.05(14) . . ?
C13 C8 C1 118.83(15) . . ?
C10 C9 C8 120.37(16) . . ?
C11 C10 C9 120.08(18) . . ?
C12 C11 C10 119.78(18) . . ?
C13 C12 C11 120.55(16) . . ?
C12 C13 C8 120.17(17) . . ?
C19 C14 C15 118.90(16) . . ?
C19 C14 C7 121.86(15) . . ?
C15 C14 C7 119.17(16) . . ?
C14 C15 C16 119.65(19) . . ?
C17 C16 C15 120.76(19) . . ?
C18 C17 C16 119.57(19) . . ?
C17 C18 C19 120.6(2) . . ?
C18 C19 C14 120.48(17) . . ?
O3 C21 C22 123.29(13) . . ?
O3 C21 C28 116.59(12) . . ?
C22 C21 C28 120.07(13) . . ?
C23 C22 C21 124.19(13) . . ?
C23 C22 C26 106.21(12) . . ?
C21 C22 C26 129.33(13) . . ?
C24 C23 C22 109.58(13) . . ?
C25 C24 C23 108.39(13) . . ?
C24 C25 C26 109.83(13) . . ?
C27 C26 C25 124.92(13) . . ?
C27 C26 C22 128.92(13) . . ?
C25 C26 C22 105.98(12) . . ?
O4 C27 C26 122.92(13) . . ?
O4 C27 C34 115.45(12) . . ?
C26 C27 C34 121.62(13) . . ?
C33 C28 C29 119.39(13) . . ?
C33 C28 C21 119.44(13) . . ?
C29 C28 C21 121.17(13) . . ?
C30 C29 C28 120.18(14) . . ?
C31 C30 C29 120.00(16) . . ?
C32 C31 C30 120.14(15) . . ?
C31 C32 C33 120.23(15) . . ?
C32 C33 C28 119.95(15) . . ?
C35 C34 C39 118.87(13) . . ?
C35 C34 C27 121.12(13) . . ?
C39 C34 C27 120.00(13) . . ?
C36 C35 C34 120.57(14) . . ?
C37 C36 C35 120.20(15) . . ?
C36 C37 C38 119.82(15) . . ?
C37 C38 C39 120.55(15) . . ?
C38 C39 C34 119.96(14) . . ?

loop_
_geom_bond_atom_site_label_1
_geom_bond_atom_site_label_2
_geom_bond_distance
_geom_bond_site_symmetry_2
_geom_bond_publ_flag
O1 H1O 1.28(3) . ?
O1 C1 1.2897(18) . ?
O1 O2 2.4462(17) . ?
O2 H1O 1.18(3) . ?
O2 C7 1.2863(19) . ?
O3 H3O 1.25(2) . ?
O3 C21 1.2815(17) . ?
O3 O4 2.4596(14) . ?
O4 H3O 1.21(2) . ?
O4 C27 1.2893(17) . ?
C1 C2 1.408(2) . ?
C1 C8 1.484(2) . ?
C2 C3 1.410(2) . ?
C2 C6 1.471(2) . ?
C3 C4 1.385(2) . ?
C4 C5 1.385(2) . ?
C5 C6 1.405(2) . ?
C6 C7 1.408(2) . ?
C7 C14 1.487(2) . ?
C8 C9 1.385(2) . ?
C8 C13 1.392(2) . ?
C9 C10 1.382(2) . ?
C10 C11 1.379(3) . ?
C11 C12 1.376(3) . ?
C12 C13 1.375(3) . ?
C14 C19 1.385(2) . ?
C14 C15 1.390(2) . ?
C15 C16 1.391(3) . ?
C16 C17 1.372(3) . ?
C17 C18 1.368(3) . ?
C18 C19 1.382(3) . ?
C21 C22 1.4087(19) . ?
C21 C28 1.4833(19) . ?
C22 C23 1.407(2) . ?
C22 C26 1.4639(19) . ?
C23 C24 1.386(2) . ?
C24 C25 1.381(2) . ?
C25 C26 1.408(2) . ?
C26 C27 1.4039(19) . ?
C27 C34 1.481(2) . ?
C28 C33 1.388(2) . ?
C28 C29 1.390(2) . ?
C29 C30 1.380(2) . ?
C30 C31 1.380(2) . ?
C31 C32 1.377(3) . ?
C32 C33 1.383(2) . ?
C34 C35 1.383(2) . ?
C34 C39 1.392(2) . ?
C35 C36 1.381(2) . ?
C36 C37 1.372(2) . ?
C37 C38 1.374(2) . ?
C38 C39 1.381(2) . ?
